data_2225718
loop_
_publ_author_name
'Fun, Hoong-Kun'
'Loh, Wan-Sin'
'Hazra, Anita'
'Goswami, Shyamaprosad'

_publ_section_title
;
 <i>N</i>-Butyl-4-methyl-6-phenylpyrimidin-2-amine
;
_journal_coeditor_code SJ2745
_journal_issue 4
_journal_name_full 'Acta Crystallographica Section E'
_journal_page_first o866
_journal_paper_doi 10.1107/S1600536810009384
_journal_volume 66
_journal_year 2010
_chemical_formula_iupac 'C15 H19 N3'
_chemical_formula_moiety 'C15 H19 N3'
_chemical_formula_sum 'C15 H19 N3'
_chemical_formula_weight 241.33
_chemical_name_systematic
;
<i>N</i>-Butyl-4-methyl-6-phenylpyrimidin-2-amine
;
_space_group_IT_number 14
_symmetry_cell_setting monoclinic
_symmetry_space_group_name_Hall '-P 2ybc'
_symmetry_space_group_name_H-M 'P 1 21/c 1'
_atom_sites_solution_hydrogens geom
_atom_sites_solution_primary direct
_atom_sites_solution_secondary difmap
_audit_creation_method SHELXL-97
_cell_angle_alpha 90.00
_cell_angle_beta 123.863(3)
_cell_angle_gamma 90.00
_cell_formula_units_Z 4
_cell_length_a 13.4828(9)
_cell_length_b 5.1618(3)
_cell_length_c 22.8462(11)
_cell_measurement_reflns_used 4691
_cell_measurement_temperature 100.00(10)
_cell_measurement_theta_max 29.99
_cell_measurement_theta_min 3.02
_cell_volume 1320.29(14)
_computing_cell_refinement 'SAINT (Bruker, 2009)'
_computing_data_collection 'APEX2 (Bruker, 2009)'
_computing_data_reduction 'SAINT (Bruker, 2009)'
_computing_molecular_graphics 'SHELXTL (Sheldrick, 2008)'
_computing_publication_material
;
SHELXTL (Sheldrick, 2008) and PLATON (Spek, 2009)
;
_computing_structure_refinement 'SHELXTL (Sheldrick, 2008)'
_computing_structure_solution 'SHELXTL (Sheldrick, 2008)'
_diffrn_ambient_temperature 100.00(10)
_diffrn_measured_fraction_theta_full 0.991
_diffrn_measured_fraction_theta_max 0.991
_diffrn_measurement_device_type
;
Bruker SMART APEX DUO CCD area-detector diffractometer
;
_diffrn_measurement_method '\f and \w scans'
_diffrn_radiation_monochromator graphite
_diffrn_radiation_source 'fine-focus sealed tube'
_diffrn_radiation_type MoK\a
_diffrn_radiation_wavelength 0.71073
_diffrn_reflns_av_R_equivalents 0.0307
_diffrn_reflns_av_sigmaI/netI 0.0291
_diffrn_reflns_limit_h_max 18
_diffrn_reflns_limit_h_min -18
_diffrn_reflns_limit_k_max 7
_diffrn_reflns_limit_k_min -7
_diffrn_reflns_limit_l_max 31
_diffrn_reflns_limit_l_min -31
_diffrn_reflns_number 13801
_diffrn_reflns_theta_full 30.02
_diffrn_reflns_theta_max 30.02
_diffrn_reflns_theta_min 1.89
_diffrn_standards_number 0
_exptl_absorpt_coefficient_mu 0.074
_exptl_absorpt_correction_T_max 0.9944
_exptl_absorpt_correction_T_min 0.9780
_exptl_absorpt_correction_type multi-scan
_exptl_absorpt_process_details '(<i>SADABS</i>; Bruker, 2009)'
_exptl_crystal_colour colourless
_exptl_crystal_density_diffrn 1.214
_exptl_crystal_density_method 'not measured'
_exptl_crystal_description plate
_exptl_crystal_F_000 520
_exptl_crystal_size_max 0.30
_exptl_crystal_size_mid 0.23
_exptl_crystal_size_min 0.08
_refine_diff_density_max 0.536
_refine_diff_density_min -0.282
_refine_ls_extinction_method none
_refine_ls_goodness_of_fit_ref 1.146
_refine_ls_hydrogen_treatment mixed
_refine_ls_matrix_type full
_refine_ls_number_parameters 169
_refine_ls_number_reflns 3829
_refine_ls_number_restraints 0
_refine_ls_restrained_S_all 1.146
_refine_ls_R_factor_all 0.0611
_refine_ls_R_factor_gt 0.0444
_refine_ls_shift/su_max 0.001
_refine_ls_shift/su_max_lt 0.001
_refine_ls_shift/su_mean 0.000
_refine_ls_structure_factor_coef Fsqd
_refine_ls_weighting_details 'calc w=1/[\s^2^(Fo^2^)+(0.0985P)^2^+0.2466P] where P=(Fo^2^+2Fc^2^)/3'
_refine_ls_weighting_scheme calc
_refine_ls_wR_factor_gt 0.1320
_refine_ls_wR_factor_ref 0.1696
_reflns_number_gt 3085
_reflns_number_total 3829
_reflns_threshold_expression I>2\s(I)
_cod_data_source_file sj2745.cif
_cod_data_source_block I
_cod_depositor_comments
;
The following automatic conversions were performed:
'_symmetry_cell_setting' value 'Monoclinic' changed to 'monoclinic'
according to '/home/saulius/struct/CIF-dictionaries/cif_core.dic'
dictionary named 'cif_core.dic' version 2.4.1 from 2010-06-29.

Automatic conversion script
Id: cif_fix_enum 1527 2010-12-29 10:47:43Z saulius 
;
_cod_original_cell_volume 1320.29(13)
_cod_original_sg_symbol_H-M 'P 21/c'
_cod_database_code 2225718
_cod_database_fobs_code 2225718

loop_
_symmetry_equiv_pos_as_xyz
'x, y, z'
'-x, y+1/2, -z+1/2'
'-x, -y, -z'
'x, -y-1/2, z-1/2'

loop_
_atom_site_type_symbol
_atom_site_label
_atom_site_fract_x
_atom_site_fract_y
_atom_site_fract_z
_atom_site_U_iso_or_equiv
_atom_site_adp_type
_atom_site_calc_flag
_atom_site_refinement_flags
_atom_site_occupancy
_atom_site_disorder_assembly
_atom_site_disorder_group
N N1 0.28959(9) 0.3936(2) 0.81414(5) 0.0154(2) Uani d . 1 . .
N N2 0.37437(9) 0.2822(2) 0.93559(5) 0.0152(2) Uani d . 1 . .
N N3 0.45114(9) 0.6155(2) 0.90539(5) 0.0157(2) Uani d . 1 . .
C C1 0.36872(10) 0.4257(2) 0.88392(6) 0.0144(2) Uani d . 1 . .
C C2 0.29524(10) 0.0896(2) 0.91422(6) 0.0156(2) Uani d . 1 . .
C C3 0.20994(10) 0.0413(2) 0.84312(6) 0.0165(2) Uani d . 1 . .
H H3A 0.1549 -0.0926 0.8290 0.020 Uiso calc R 1 . .
C C4 0.20988(10) 0.2004(2) 0.79384(6) 0.0147(2) Uani d . 1 . .
C C5 0.12498(10) 0.1654(2) 0.71633(6) 0.0163(2) Uani d . 1 . .
C C6 0.13025(13) 0.3317(3) 0.67022(7) 0.0273(3) Uani d . 1 . .
H H6A 0.1849 0.4674 0.6881 0.033 Uiso calc R 1 . .
C C7 0.05468(14) 0.2972(3) 0.59776(7) 0.0319(3) Uani d . 1 . .
H H7A 0.0593 0.4097 0.5676 0.038 Uiso calc R 1 . .
C C8 -0.02738(12) 0.0971(3) 0.57018(7) 0.0239(3) Uani d . 1 . .
H H8A -0.0776 0.0737 0.5217 0.029 Uiso calc R 1 . .
C C9 -0.03385(13) -0.0677(3) 0.61560(7) 0.0295(3) Uani d . 1 . .
H H9A -0.0893 -0.2019 0.5975 0.035 Uiso calc R 1 . .
C C10 0.04193(13) -0.0343(3) 0.68824(7) 0.0271(3) Uani d . 1 . .
H H10A 0.0369 -0.1470 0.7183 0.033 Uiso calc R 1 . .
C C11 0.30354(12) -0.0752(3) 0.97066(6) 0.0199(3) Uani d . 1 . .
H H11A 0.3830 -0.1431 1.0003 0.030 Uiso calc R 1 . .
H H11B 0.2477 -0.2157 0.9494 0.030 Uiso calc R 1 . .
H H11C 0.2852 0.0276 0.9985 0.030 Uiso calc R 1 . .
C C12 0.46551(11) 0.7606(2) 0.85587(6) 0.0167(2) Uani d . 1 . .
H H12A 0.5112 0.9164 0.8787 0.020 Uiso calc R 1 . .
H H12B 0.3875 0.8127 0.8160 0.020 Uiso calc R 1 . .
C C13 0.52875(11) 0.6029(2) 0.82927(6) 0.0176(3) Uani d . 1 . .
H H13A 0.4836 0.4455 0.8075 0.021 Uiso calc R 1 . .
H H13B 0.5286 0.7020 0.7931 0.021 Uiso calc R 1 . .
C C14 0.65693(11) 0.5300(3) 0.88617(6) 0.0194(3) Uani d . 1 . .
H H14A 0.6596 0.4587 0.9263 0.023 Uiso calc R 1 . .
H H14B 0.7060 0.6848 0.9018 0.023 Uiso calc R 1 . .
C C15 0.70840(12) 0.3326(3) 0.86024(7) 0.0266(3) Uani d . 1 . .
H H15A 0.7902 0.2983 0.8970 0.040 Uiso calc R 1 . .
H H15B 0.7040 0.4004 0.8197 0.040 Uiso calc R 1 . .
H H15C 0.6633 0.1747 0.8477 0.040 Uiso calc R 1 . .
H H3B 0.4963(16) 0.637(4) 0.9468(9) 0.026(4) Uiso d . 1 . .

loop_
_atom_site_aniso_label
_atom_site_aniso_U_11
_atom_site_aniso_U_22
_atom_site_aniso_U_33
_atom_site_aniso_U_12
_atom_site_aniso_U_13
_atom_site_aniso_U_23
N1 0.0164(5) 0.0151(5) 0.0137(4) -0.0001(3) 0.0077(4) -0.0003(4)
N2 0.0164(5) 0.0158(5) 0.0136(4) 0.0003(3) 0.0084(4) 0.0003(4)
N3 0.0175(5) 0.0173(5) 0.0112(4) -0.0035(4) 0.0073(4) -0.0013(4)
C1 0.0149(5) 0.0140(5) 0.0145(5) 0.0006(4) 0.0084(4) -0.0006(4)
C2 0.0170(5) 0.0154(5) 0.0164(5) 0.0016(4) 0.0106(5) 0.0006(4)
C3 0.0175(5) 0.0154(5) 0.0172(5) -0.0013(4) 0.0101(4) -0.0002(4)
C4 0.0149(5) 0.0144(5) 0.0148(5) 0.0016(4) 0.0084(4) -0.0005(4)
C5 0.0153(5) 0.0180(6) 0.0149(5) 0.0016(4) 0.0080(4) -0.0005(4)
C6 0.0324(7) 0.0241(7) 0.0168(6) -0.0091(6) 0.0084(5) 0.0008(5)
C7 0.0376(8) 0.0336(8) 0.0155(6) -0.0093(6) 0.0093(6) 0.0024(5)
C8 0.0183(6) 0.0332(7) 0.0140(5) -0.0009(5) 0.0050(5) -0.0032(5)
C9 0.0244(7) 0.0385(8) 0.0193(6) -0.0157(6) 0.0082(5) -0.0066(6)
C10 0.0275(7) 0.0329(8) 0.0179(6) -0.0126(6) 0.0107(5) -0.0022(5)
C11 0.0233(6) 0.0201(6) 0.0168(5) -0.0024(5) 0.0115(5) 0.0021(4)
C12 0.0190(5) 0.0156(5) 0.0156(5) -0.0008(4) 0.0097(4) 0.0019(4)
C13 0.0192(6) 0.0207(6) 0.0132(5) 0.0000(4) 0.0093(5) 0.0012(4)
C14 0.0188(6) 0.0227(6) 0.0156(5) 0.0016(4) 0.0090(5) -0.0001(4)
C15 0.0234(6) 0.0283(7) 0.0270(7) 0.0025(5) 0.0133(5) -0.0050(5)

loop_
_atom_type_symbol
_atom_type_description
_atom_type_scat_dispersion_real
_atom_type_scat_dispersion_imag
_atom_type_scat_source
C C 0.0033 0.0016 'International Tables Vol C Tables 4.2.6.8 and 6.1.1.4'
H H 0.0000 0.0000 'International Tables Vol C Tables 4.2.6.8 and 6.1.1.4'
N N 0.0061 0.0033 'International Tables Vol C Tables 4.2.6.8 and 6.1.1.4'

loop_
_geom_angle_atom_site_label_1
_geom_angle_atom_site_label_2
_geom_angle_atom_site_label_3
_geom_angle_site_symmetry_1
_geom_angle_site_symmetry_3
_geom_angle
_geom_angle_publ_flag
C4 N1 C1 . . 116.94(10) ?
C2 N2 C1 . . 116.17(10) ?
C1 N3 C12 . . 121.92(10) ?
C1 N3 H3B . . 117.5(13) ?
C12 N3 H3B . . 120.3(13) ?
N1 C1 N3 . . 117.88(10) ?
N1 C1 N2 . . 125.85(10) ?
N3 C1 N2 . . 116.27(10) ?
N2 C2 C3 . . 122.10(10) ?
N2 C2 C11 . . 116.56(10) ?
C3 C2 C11 . . 121.33(11) ?
C4 C3 C2 . . 117.72(11) ?
C4 C3 H3A . . 121.1 ?
C2 C3 H3A . . 121.1 ?
N1 C4 C3 . . 121.19(11) ?
N1 C4 C5 . . 115.89(10) ?
C3 C4 C5 . . 122.91(11) ?
C10 C5 C6 . . 118.46(11) ?
C10 C5 C4 . . 121.79(11) ?
C6 C5 C4 . . 119.73(11) ?
C7 C6 C5 . . 120.68(13) ?
C7 C6 H6A . . 119.7 ?
C5 C6 H6A . . 119.7 ?
C8 C7 C6 . . 120.54(13) ?
C8 C7 H7A . . 119.7 ?
C6 C7 H7A . . 119.7 ?
C9 C8 C7 . . 119.15(12) ?
C9 C8 H8A . . 120.4 ?
C7 C8 H8A . . 120.4 ?
C8 C9 C10 . . 120.51(13) ?
C8 C9 H9A . . 119.7 ?
C10 C9 H9A . . 119.7 ?
C5 C10 C9 . . 120.66(13) ?
C5 C10 H10A . . 119.7 ?
C9 C10 H10A . . 119.7 ?
C2 C11 H11A . . 109.5 ?
C2 C11 H11B . . 109.5 ?
H11A C11 H11B . . 109.5 ?
C2 C11 H11C . . 109.5 ?
H11A C11 H11C . . 109.5 ?
H11B C11 H11C . . 109.5 ?
N3 C12 C13 . . 112.34(10) ?
N3 C12 H12A . . 109.1 ?
C13 C12 H12A . . 109.1 ?
N3 C12 H12B . . 109.1 ?
C13 C12 H12B . . 109.1 ?
H12A C12 H12B . . 107.9 ?
C14 C13 C12 . . 114.32(10) ?
C14 C13 H13A . . 108.7 ?
C12 C13 H13A . . 108.7 ?
C14 C13 H13B . . 108.7 ?
C12 C13 H13B . . 108.7 ?
H13A C13 H13B . . 107.6 ?
C13 C14 C15 . . 112.29(10) ?
C13 C14 H14A . . 109.1 ?
C15 C14 H14A . . 109.1 ?
C13 C14 H14B . . 109.1 ?
C15 C14 H14B . . 109.1 ?
H14A C14 H14B . . 107.9 ?
C14 C15 H15A . . 109.5 ?
C14 C15 H15B . . 109.5 ?
H15A C15 H15B . . 109.5 ?
C14 C15 H15C . . 109.5 ?
H15A C15 H15C . . 109.5 ?
H15B C15 H15C . . 109.5 ?

loop_
_geom_bond_atom_site_label_1
_geom_bond_atom_site_label_2
_geom_bond_site_symmetry_2
_geom_bond_distance
_geom_bond_publ_flag
N1 C4 . 1.3453(15) ?
N1 C1 . 1.3459(15) ?
N2 C2 . 1.3362(15) ?
N2 C1 . 1.3593(15) ?
N3 C1 . 1.3520(15) ?
N3 C12 . 1.4570(15) ?
N3 H3B . 0.797(18) ?
C2 C3 . 1.3934(16) ?
C2 C11 . 1.4957(16) ?
C3 C4 . 1.3932(16) ?
C3 H3A . 0.9300 ?
C4 C5 . 1.4899(16) ?
C5 C10 . 1.3886(18) ?
C5 C6 . 1.3910(18) ?
C6 C7 . 1.3894(18) ?
C6 H6A . 0.9300 ?
C7 C8 . 1.383(2) ?
C7 H7A . 0.9300 ?
C8 C9 . 1.382(2) ?
C8 H8A . 0.9300 ?
C9 C10 . 1.3921(18) ?
C9 H9A . 0.9300 ?
C10 H10A . 0.9300 ?
C11 H11A . 0.9600 ?
C11 H11B . 0.9600 ?
C11 H11C . 0.9600 ?
C12 C13 . 1.5284(16) ?
C12 H12A . 0.9700 ?
C12 H12B . 0.9700 ?
C13 C14 . 1.5214(17) ?
C13 H13A . 0.9700 ?
C13 H13B . 0.9700 ?
C14 C15 . 1.5263(18) ?
C14 H14A . 0.9700 ?
C14 H14B . 0.9700 ?
C15 H15A . 0.9600 ?
C15 H15B . 0.9600 ?
C15 H15C . 0.9600 ?

loop_
_geom_hbond_atom_site_label_D
_geom_hbond_atom_site_label_H
_geom_hbond_atom_site_label_A
_geom_hbond_site_symmetry_A
_geom_hbond_distance_DH
_geom_hbond_distance_HA
_geom_hbond_distance_DA
_geom_hbond_angle_DHA
_geom_hbond_publ_flag
N3 H3B N2 3_667 0.798(17) 2.283(17) 3.0802(14) 177(2) yes

loop_
_cod_related_entry_id
_cod_related_entry_database
_cod_related_entry_code
1 ChemSpider 24744684
